data_9017281
loop_
_publ_author_name
'Gatta, G. D.'
'Rotiroti, N.'
'Camara, F.'
'Meven, M.'

_publ_section_title
;
 On the labyrinthine world of arsenites: a single-crystal neutron and
 X-ray diffraction study of cafarsite
 Note: neutron diffraction
 province, Italy
;
_journal_name_full 'Physics and Chemistry of Minerals'
_journal_page_first 819
_journal_page_last 829
_journal_volume 45
_journal_year 2018
_chemical_compound_source 'Mount Leone-Arbola nappe, Alpe Devero area, Verbano-Cusio-Ossola'
_chemical_formula_sum 'As28 Ca16 F Fe7.278 Mn1.94 O84 Ti5.31'
_chemical_name_mineral Cafarsite
_space_group_IT_number 201
_space_group_name_Hall '-P 2ab 2bc 3'
_space_group_name_H-M_alt 'P n -3 :2'
_symmetry_space_group_name_H-M 'P n -3 :2'
_cell_angle_alpha 90
_cell_angle_beta 90
_cell_angle_gamma 90
_cell_length_a 15.9507
_cell_length_b 15.9507
_cell_length_c 15.9507
_cell_formula_units_Z 2
_cell_volume 4058.254
_database_code_amcsd 0020739
_exptl_crystal_density_diffrn 3.985
_cod_data_source_file inputs/fixed/downloads/10/10500.cif
_cod_data_source_block 10500
_cod_original_sg_symbol_H-M 'P n 3'
_cod_original_formula_sum 'As28 Ca16 Ti5.31 Fe7.278 Mn1.94 O84 F'
_cod_database_code 9017281

loop_
_space_group_symop_operation_xyz
x,y,z
1/2+z,1/2+x,-y
1/2+z,-x,1/2+y
-z,1/2+x,1/2+y
-z,-x,-y
y,1/2-z,1/2-x
1/2-y,1/2-z,x
1/2-y,z,1/2-x
y,z,x
1/2+x,-y,1/2+z
-x,1/2+y,1/2+z
1/2+x,1/2+y,-z
-x,-y,-z
1/2-z,1/2-x,y
1/2-z,x,1/2-y
z,1/2-x,1/2-y
z,x,y
-y,1/2+z,1/2+x
1/2+y,1/2+z,-x
1/2+y,-z,1/2+x
-y,-z,-x
1/2-x,y,1/2-z
x,1/2-y,1/2-z
1/2-x,1/2-y,z

loop_
_atom_site_aniso_label
_atom_site_aniso_U_11
_atom_site_aniso_U_22
_atom_site_aniso_U_33
_atom_site_aniso_U_12
_atom_site_aniso_U_13
_atom_site_aniso_U_23
As1 0.00790 0.00790 0.00790 0.00150 0.00150 0.00150
As2 0.00810 0.00710 0.00680 -0.00080 -0.00020 0.00030
As3 0.01500 0.00880 0.00920 0.00010 0.00410 0.00100
Ca1 0.01180 0.01180 0.01180 0.00220 0.00220 0.00220
Ca2 0.00840 0.01030 0.00900 -0.00210 -0.00030 0.00000
Ti1a 0.00440 0.01260 0.00490 0.00000 0.00000 0.00260
Ti1b 0.00440 0.01260 0.00490 0.00000 0.00000 0.00260
Fe1 0.05500 0.00660 0.00960 0.00000 0.00000 0.00000
Mn1a 0.00990 0.00990 0.00990 0.00120 0.00120 0.00120
Mn1b 0.00990 0.00990 0.00990 0.00120 0.00120 0.00120
O1 0.01120 0.00860 0.01240 0.00240 -0.00050 -0.00230
O2 0.01370 0.01150 0.00720 -0.00040 -0.00150 0.00140
O3 0.01460 0.00680 0.01470 0.00170 -0.00130 0.00030
O4 0.01300 0.01010 0.01600 0.00030 0.00670 0.00200
O5 0.03380 0.04880 0.03280 0.03180 0.01770 0.02980
O6 0.01030 0.01300 0.01330 0.00300 0.00330 0.00190
O7 0.02330 0.02570 0.01100 -0.01530 0.00140 -0.00620
F 0.01350 0.01350 0.01350 0.00000 0.00000 0.00000

loop_
_atom_site_label
_atom_site_fract_x
_atom_site_fract_y
_atom_site_fract_z
_atom_site_occupancy
_atom_site_U_iso_or_equiv
As1 0.37653 0.37653 0.37653 1.00000 0.00787
As2 0.22919 0.97788 0.03858 1.00000 0.00730
As3 0.39291 0.64070 0.35185 1.00000 0.01100
Ca1 0.16224 0.16224 0.16224 1.00000 0.01180
Ca2 0.09364 0.62529 0.35598 1.00000 0.00920
Ti1a 0.95129 0.75000 0.25000 0.38500 0.00730
Ti1b 0.95129 0.75000 0.25000 0.50000 0.00730
Fe1 0.25000 0.75000 0.75000 0.59400 0.02360
Fe2a 0.00607 0.25000 0.25000 0.46200 0.00650
Fe2b 0.00607 0.25000 0.25000 0.45400 0.00650
Mn1a 0.00000 0.00000 0.00000 0.24000 0.00990
Mn1b 0.00000 0.00000 0.00000 0.73000 0.00990
O1 -0.00570 0.98121 0.13718 1.00000 0.01070
O2 0.30994 0.00363 0.35999 1.00000 0.01080
O3 0.28798 0.63273 0.04786 1.00000 0.01200
O4 0.16361 0.73782 0.14472 1.00000 0.01310
O5 0.17414 0.59523 0.22296 1.00000 0.03850
O6 0.03262 0.66448 0.22564 1.00000 0.01220
O7 0.17329 0.41758 0.21302 1.00000 0.02000
F 0.75000 0.75000 0.75000 1.00000 0.01350

loop_
_cod_related_entry_id
_cod_related_entry_database
_cod_related_entry_code
1 AMCSD 0020739
